data_4339734
loop_
_publ_author_name
'Shaw, Anthony P.'
'Ryland, Bradford L.'
'Norton, Jack R.'
'Buccella, Daniela'
'Moscatelli, Alberto'

_publ_section_title
;
 Electron exchange involving a sulfur-stabilized ruthenium radical cation.
;
_journal_issue 14
_journal_name_full 'Inorganic chemistry'
_journal_page_first 5805
_journal_page_last 5812
_journal_paper_doi 10.1021/ic700580u
_journal_volume 46
_journal_year 2007
_chemical_formula_sum 'C39 H38 P2 Ru S'
_chemical_formula_weight 701.76
_chemical_name_systematic
; 
 ? 
;
_space_group_IT_number 14
_symmetry_cell_setting monoclinic
_symmetry_space_group_name_Hall '-P 2ybc'
_symmetry_space_group_name_H-M 'P 1 21/c 1'
_atom_sites_solution_hydrogens geom
_atom_sites_solution_primary direct
_atom_sites_solution_secondary difmap
_audit_creation_method SHELXL-97
_cell_angle_alpha 90.00
_cell_angle_beta 109.8180(10)
_cell_angle_gamma 90.00
_cell_formula_units_Z 4
_cell_length_a 12.1405(5)
_cell_length_b 20.7461(8)
_cell_length_c 14.1678(5)
_cell_measurement_reflns_used 8513
_cell_measurement_temperature 243(2)
_cell_measurement_theta_max 27.88
_cell_measurement_theta_min 2.65
_cell_volume 3357.1(2)
_computing_cell_refinement 'Bruker SMART'
_computing_data_collection 'Bruker SMART'
_computing_data_reduction 'Bruker SAINT'
_computing_molecular_graphics 'Bruker SHELXTL'
_computing_publication_material 'Bruker SHELXTL'
_computing_structure_refinement 'SHELXL-97 (Sheldrick, 1997)'
_computing_structure_solution 'SHELXS-97 (Sheldrick, 1990)'
_diffrn_ambient_temperature 243(2)
_diffrn_measured_fraction_theta_full 0.945
_diffrn_measured_fraction_theta_max 0.945
_diffrn_measurement_device_type 'CCD area detector'
_diffrn_measurement_method 'phi and omega scans'
_diffrn_radiation_monochromator graphite
_diffrn_radiation_source 'fine-focus sealed tube'
_diffrn_radiation_type MoK\a
_diffrn_radiation_wavelength 0.71073
_diffrn_reflns_av_R_equivalents 0.0344
_diffrn_reflns_av_sigmaI/netI 0.0440
_diffrn_reflns_limit_h_max 15
_diffrn_reflns_limit_h_min -16
_diffrn_reflns_limit_k_max 27
_diffrn_reflns_limit_k_min -27
_diffrn_reflns_limit_l_max 18
_diffrn_reflns_limit_l_min -7
_diffrn_reflns_number 23868
_diffrn_reflns_theta_full 28.30
_diffrn_reflns_theta_max 28.30
_diffrn_reflns_theta_min 1.78
_exptl_absorpt_coefficient_mu 0.651
_exptl_absorpt_correction_T_max 0.8808
_exptl_absorpt_correction_T_min 0.8808
_exptl_absorpt_correction_type empirical
_exptl_absorpt_process_details sadabs
_exptl_crystal_colour orange
_exptl_crystal_density_diffrn 1.388
_exptl_crystal_density_method 'not measured'
_exptl_crystal_description block
_exptl_crystal_F_000 1448
_exptl_crystal_size_max 0.20
_exptl_crystal_size_mid 0.20
_exptl_crystal_size_min 0.20
_refine_diff_density_max 0.377
_refine_diff_density_min -0.374
_refine_diff_density_rms 0.061
_refine_ls_extinction_method none
_refine_ls_goodness_of_fit_ref 1.014
_refine_ls_hydrogen_treatment constr
_refine_ls_matrix_type full
_refine_ls_number_parameters 388
_refine_ls_number_reflns 7888
_refine_ls_number_restraints 0
_refine_ls_restrained_S_all 1.014
_refine_ls_R_factor_all 0.0590
_refine_ls_R_factor_gt 0.0342
_refine_ls_shift/su_max 0.001
_refine_ls_shift/su_mean 0.000
_refine_ls_structure_factor_coef Fsqd
_refine_ls_weighting_details 'calc w=1/[\s^2^(Fo^2^)+(0.0402P)^2^+0.3979P] where P=(Fo^2^+2Fc^2^)/3'
_refine_ls_weighting_scheme calc
_refine_ls_wR_factor_gt 0.0747
_refine_ls_wR_factor_ref 0.0828
_reflns_number_gt 5772
_reflns_number_total 7888
_reflns_threshold_expression >2sigma(I)
_cod_data_source_file ic700580u-file004.cif
_cod_data_source_block russ10
_cod_depositor_comments
;
The following automatic conversions were performed:

'_symmetry_cell_setting' value 'Monoclinic' changed to 'monoclinic'
according to
/usr/data/users/saulius/automatic-downloads/retrospective/ACS/lib/dictionaries/cif_core.dic
dictionary named 'cif_core.dic' version 2.4.2 from 2011-04-26.

Automatic conversion script
Id: cif_fix_values 2281 2013-09-26 08:29:07Z andrius 
;
_cod_original_sg_symbol_H-M P2(1)/c
_cod_database_code 4339734

loop_
_symmetry_equiv_pos_as_xyz
'x, y, z'
'-x, y+1/2, -z+1/2'
'-x, -y, -z'
'x, -y-1/2, z-1/2'

loop_
_atom_site_label
_atom_site_type_symbol
_atom_site_fract_x
_atom_site_fract_y
_atom_site_fract_z
_atom_site_U_iso_or_equiv
_atom_site_adp_type
_atom_site_occupancy
_atom_site_symmetry_multiplicity
_atom_site_calc_flag
_atom_site_refinement_flags
Ru Ru 0.290103(17) 0.359825(9) 0.918171(12) 0.03166(7) Uani 1 1 d .
P1 P 0.16422(6) 0.38652(3) 0.76477(4) 0.03365(14) Uani 1 1 d .
P2 P 0.22084(6) 0.26021(3) 0.87002(4) 0.03354(14) Uani 1 1 d .
S S 0.42291(6) 0.34413(4) 0.82733(5) 0.05218(19) Uani 1 1 d .
C1 C 0.2746(4) 0.36210(15) 1.06787(19) 0.0666(10) Uani 1 1 d .
H1A H 0.2300 0.3311 1.0940 0.080 Uiso 1 1 calc R
C2 C 0.2322(3) 0.42073(15) 1.02025(19) 0.0576(8) Uani 1 1 d .
H2A H 0.1525 0.4384 1.0066 0.069 Uiso 1 1 calc R
C3 C 0.3271(3) 0.45286(14) 1.00503(19) 0.0564(8) Uani 1 1 d .
H3A H 0.3246 0.4965 0.9760 0.068 Uiso 1 1 calc R
C4 C 0.4255(3) 0.41447(17) 1.0420(2) 0.0629(8) Uani 1 1 d .
H4A H 0.5050 0.4259 1.0430 0.076 Uiso 1 1 calc R
C5 C 0.3955(3) 0.35811(15) 1.08118(19) 0.0673(10) Uani 1 1 d .
H5A H 0.4499 0.3236 1.1170 0.081 Uiso 1 1 calc R
C6 C 0.1286(3) 0.31548(12) 0.68067(17) 0.0520(7) Uani 1 1 d .
H6A H 0.0433 0.3114 0.6516 0.062 Uiso 1 1 calc R
H6B H 0.1586 0.3227 0.6255 0.062 Uiso 1 1 calc R
C7 C 0.1782(3) 0.25321(12) 0.73220(16) 0.0460(7) Uani 1 1 d .
H7A H 0.2469 0.2412 0.7147 0.055 Uiso 1 1 calc R
H7B H 0.1197 0.2190 0.7084 0.055 Uiso 1 1 calc R
C8 C 0.5355(2) 0.28452(14) 0.8904(2) 0.0529(7) Uani 1 1 d .
H8A H 0.4984 0.2503 0.9180 0.063 Uiso 1 1 calc R
C9 C 0.5782(3) 0.2543(2) 0.8103(2) 0.0930(13) Uani 1 1 d .
H9A H 0.6373 0.2220 0.8411 0.140 Uiso 1 1 calc R
H9B H 0.6117 0.2875 0.7801 0.140 Uiso 1 1 calc R
H9C H 0.5128 0.2342 0.7590 0.140 Uiso 1 1 calc R
C10 C 0.0211(2) 0.41978(13) 0.75849(17) 0.0406(6) Uani 1 1 d .
C11 C 0.0159(3) 0.48328(15) 0.7864(2) 0.0593(8) Uani 1 1 d .
H11A H 0.0837 0.5089 0.8034 0.071 Uiso 1 1 calc R
C12 C -0.0874(3) 0.5099(2) 0.7896(3) 0.0841(11) Uani 1 1 d .
H12A H -0.0885 0.5530 0.8098 0.101 Uiso 1 1 calc R
C13 C -0.1867(3) 0.4746(3) 0.7641(3) 0.0997(15) Uani 1 1 d .
H13A H -0.2566 0.4928 0.7664 0.120 Uiso 1 1 calc R
C14 C -0.1841(3) 0.4117(3) 0.7347(3) 0.1005(14) Uani 1 1 d .
H14A H -0.2529 0.3869 0.7165 0.121 Uiso 1 1 calc R
C15 C -0.0810(3) 0.38424(18) 0.7315(3) 0.0725(10) Uani 1 1 d .
H15A H -0.0808 0.3412 0.7108 0.087 Uiso 1 1 calc R
C20 C 0.2092(2) 0.44750(12) 0.69098(16) 0.0376(6) Uani 1 1 d .
C21 C 0.1501(2) 0.45495(13) 0.58943(18) 0.0468(6) Uani 1 1 d .
H21A H 0.0851 0.4286 0.5577 0.056 Uiso 1 1 calc R
C22 C 0.1845(3) 0.50039(15) 0.5334(2) 0.0573(8) Uani 1 1 d .
H22A H 0.1444 0.5042 0.4641 0.069 Uiso 1 1 calc R
C23 C 0.2784(3) 0.53995(15) 0.5806(2) 0.0604(8) Uani 1 1 d .
H23A H 0.3028 0.5708 0.5433 0.072 Uiso 1 1 calc R
C24 C 0.3361(3) 0.53442(15) 0.6815(2) 0.0598(8) Uani 1 1 d .
H24A H 0.3988 0.5622 0.7135 0.072 Uiso 1 1 calc R
C25 C 0.3026(2) 0.48799(13) 0.73683(19) 0.0486(6) Uani 1 1 d .
H25A H 0.3436 0.4840 0.8060 0.058 Uiso 1 1 calc R
C30 C 0.3151(2) 0.19018(11) 0.91930(16) 0.0349(5) Uani 1 1 d .
C31 C 0.3557(2) 0.18138(12) 1.02263(17) 0.0425(6) Uani 1 1 d .
H31A H 0.3335 0.2109 1.0632 0.051 Uiso 1 1 calc R
C32 C 0.4276(3) 0.13069(12) 1.0672(2) 0.0500(7) Uani 1 1 d .
H32A H 0.4535 0.1257 1.1372 0.060 Uiso 1 1 calc R
C33 C 0.4613(3) 0.08745(13) 1.0087(2) 0.0536(7) Uani 1 1 d .
H33A H 0.5114 0.0531 1.0388 0.064 Uiso 1 1 calc R
C34 C 0.4214(2) 0.09466(13) 0.9057(2) 0.0523(7) Uani 1 1 d .
H34A H 0.4439 0.0648 0.8656 0.063 Uiso 1 1 calc R
C35 C 0.3483(2) 0.14564(12) 0.86080(19) 0.0447(6) Uani 1 1 d .
H35A H 0.3211 0.1500 0.7906 0.054 Uiso 1 1 calc R
C40 C 0.0893(2) 0.23208(12) 0.89472(16) 0.0365(5) Uani 1 1 d .
C41 C 0.0555(2) 0.16704(13) 0.87993(18) 0.0447(6) Uani 1 1 d .
H41A H 0.1015 0.1378 0.8589 0.054 Uiso 1 1 calc R
C42 C -0.0437(3) 0.14565(14) 0.8958(2) 0.0538(7) Uani 1 1 d .
H42A H -0.0664 0.1023 0.8838 0.065 Uiso 1 1 calc R
C43 C -0.1095(3) 0.18746(16) 0.9290(2) 0.0588(8) Uani 1 1 d .
H43A H -0.1762 0.1724 0.9416 0.071 Uiso 1 1 calc R
C44 C -0.0790(2) 0.25150(16) 0.9441(2) 0.0579(8) Uani 1 1 d .
H44A H -0.1251 0.2801 0.9663 0.070 Uiso 1 1 calc R
C45 C 0.0204(2) 0.27384(13) 0.92642(18) 0.0461(6) Uani 1 1 d .
H45A H 0.0408 0.3177 0.9361 0.055 Uiso 1 1 calc R
C50 C 0.6364(2) 0.31139(13) 0.97448(18) 0.0434(6) Uani 1 1 d .
C51 C 0.6963(3) 0.36505(14) 0.9615(2) 0.0561(7) Uani 1 1 d .
H51A H 0.6696 0.3874 0.9002 0.067 Uiso 1 1 calc R
C52 C 0.7955(3) 0.38677(16) 1.0373(3) 0.0756(10) Uani 1 1 d .
H52A H 0.8361 0.4231 1.0267 0.091 Uiso 1 1 calc R
C53 C 0.8338(4) 0.35526(18) 1.1271(3) 0.0868(13) Uani 1 1 d .
H53A H 0.9010 0.3700 1.1782 0.104 Uiso 1 1 calc R
C54 C 0.7755(3) 0.3025(2) 1.1434(2) 0.0817(11) Uani 1 1 d .
H54A H 0.8013 0.2818 1.2061 0.098 Uiso 1 1 calc R
C55 C 0.6776(3) 0.27965(17) 1.0670(2) 0.0666(9) Uani 1 1 d .
H55A H 0.6389 0.2426 1.0776 0.080 Uiso 1 1 calc R

loop_
_atom_site_aniso_label
_atom_site_aniso_U_11
_atom_site_aniso_U_22
_atom_site_aniso_U_33
_atom_site_aniso_U_23
_atom_site_aniso_U_13
_atom_site_aniso_U_12
Ru 0.03637(12) 0.03152(11) 0.02543(9) 0.00078(8) 0.00831(8) 0.00163(9)
P1 0.0353(4) 0.0337(3) 0.0288(3) 0.0010(2) 0.0068(3) 0.0023(3)
P2 0.0412(4) 0.0315(3) 0.0297(3) -0.0007(2) 0.0144(3) 0.0032(3)
S 0.0348(4) 0.0854(6) 0.0366(3) 0.0110(3) 0.0125(3) 0.0112(4)
C1 0.115(3) 0.061(2) 0.0321(13) -0.0107(13) 0.0352(17) -0.029(2)
C2 0.066(2) 0.069(2) 0.0409(14) -0.0168(14) 0.0213(14) 0.0091(17)
C3 0.085(2) 0.0387(16) 0.0449(14) -0.0097(12) 0.0213(16) -0.0054(16)
C4 0.056(2) 0.075(2) 0.0494(16) -0.0266(16) 0.0058(15) -0.0097(17)
C5 0.092(3) 0.058(2) 0.0305(13) -0.0020(13) -0.0071(15) 0.0159(19)
C6 0.0676(19) 0.0430(16) 0.0323(12) -0.0065(11) 0.0002(13) 0.0072(14)
C7 0.0716(19) 0.0368(14) 0.0315(12) -0.0043(10) 0.0201(13) -0.0009(13)
C8 0.0363(15) 0.0595(18) 0.0602(16) -0.0060(14) 0.0130(13) 0.0038(13)
C9 0.049(2) 0.131(3) 0.082(2) -0.059(2) -0.0007(17) 0.016(2)
C10 0.0352(14) 0.0479(15) 0.0356(12) 0.0098(11) 0.0081(11) 0.0027(12)
C11 0.0516(18) 0.060(2) 0.0685(18) -0.0036(16) 0.0232(16) 0.0108(15)
C12 0.079(3) 0.090(3) 0.096(3) 0.008(2) 0.045(2) 0.035(2)
C13 0.055(2) 0.145(4) 0.110(3) 0.057(3) 0.042(2) 0.039(3)
C14 0.039(2) 0.123(4) 0.137(4) 0.038(3) 0.026(2) -0.003(2)
C15 0.0452(19) 0.072(2) 0.094(2) 0.0170(19) 0.0154(18) -0.0058(17)
C20 0.0399(14) 0.0392(14) 0.0340(11) 0.0053(10) 0.0132(11) 0.0082(11)
C21 0.0477(16) 0.0513(16) 0.0383(13) 0.0061(12) 0.0105(12) 0.0064(13)
C22 0.068(2) 0.063(2) 0.0441(14) 0.0182(14) 0.0238(15) 0.0212(17)
C23 0.070(2) 0.0559(19) 0.0694(19) 0.0252(16) 0.0418(18) 0.0141(17)
C24 0.058(2) 0.0573(19) 0.0681(19) 0.0075(15) 0.0270(16) -0.0082(15)
C25 0.0497(17) 0.0512(16) 0.0447(13) 0.0068(12) 0.0159(13) -0.0004(14)
C30 0.0382(14) 0.0303(13) 0.0400(12) 0.0012(10) 0.0182(11) 0.0023(10)
C31 0.0560(17) 0.0366(14) 0.0403(12) 0.0006(11) 0.0233(12) 0.0072(12)
C32 0.0621(19) 0.0400(16) 0.0479(14) 0.0084(12) 0.0186(14) 0.0075(13)
C33 0.0572(19) 0.0392(15) 0.0621(16) 0.0073(13) 0.0172(15) 0.0127(14)
C34 0.0543(18) 0.0407(15) 0.0643(17) -0.0088(13) 0.0233(15) 0.0109(13)
C35 0.0516(17) 0.0421(15) 0.0429(13) -0.0030(11) 0.0194(13) 0.0055(13)
C40 0.0347(14) 0.0376(14) 0.0343(11) 0.0057(10) 0.0079(10) 0.0031(11)
C41 0.0423(16) 0.0424(15) 0.0447(13) 0.0028(12) 0.0087(12) 0.0008(12)
C42 0.0435(17) 0.0536(18) 0.0533(15) 0.0106(14) 0.0020(13) -0.0081(14)
C43 0.0371(16) 0.076(2) 0.0589(17) 0.0181(16) 0.0104(14) -0.0056(16)
C44 0.0442(17) 0.070(2) 0.0633(18) 0.0089(15) 0.0236(15) 0.0164(15)
C45 0.0441(16) 0.0462(16) 0.0481(14) 0.0059(12) 0.0159(13) 0.0063(13)
C50 0.0365(15) 0.0524(17) 0.0390(12) -0.0002(11) 0.0097(11) 0.0069(12)
C51 0.0520(18) 0.0514(18) 0.0564(16) -0.0001(14) 0.0074(14) 0.0091(15)
C52 0.067(2) 0.0519(19) 0.087(2) -0.0118(18) 0.000(2) 0.0026(17)
C53 0.089(3) 0.070(2) 0.066(2) -0.0217(19) -0.019(2) 0.009(2)
C54 0.091(3) 0.094(3) 0.0403(16) -0.0028(17) -0.0043(17) 0.012(2)
C55 0.072(2) 0.070(2) 0.0615(18) 0.0097(16) 0.0269(18) 0.0065(18)

loop_
_atom_type_symbol
_atom_type_description
_atom_type_scat_dispersion_real
_atom_type_scat_dispersion_imag
_atom_type_scat_source
C C 0.0033 0.0016 'International Tables Vol C Tables 4.2.6.8 and 6.1.1.4'
H H 0.0000 0.0000 'International Tables Vol C Tables 4.2.6.8 and 6.1.1.4'
P P 0.1023 0.0942 'International Tables Vol C Tables 4.2.6.8 and 6.1.1.4'
S S 0.1246 0.1234 'International Tables Vol C Tables 4.2.6.8 and 6.1.1.4'
Ru Ru -1.2594 0.8363 'International Tables Vol C Tables 4.2.6.8 and 6.1.1.4'

loop_
_geom_angle_atom_site_label_1
_geom_angle_atom_site_label_2
_geom_angle_atom_site_label_3
_geom_angle
C1 Ru C2 37.15(11)
C1 Ru C5 37.36(13)
C2 Ru C5 61.87(12)
C1 Ru P2 99.64(8)
C2 Ru P2 123.76(9)
C5 Ru P2 108.90(9)
C1 Ru C3 61.27(11)
C2 Ru C3 36.84(11)
C5 Ru C3 60.60(11)
P2 Ru C3 159.87(8)
C1 Ru C4 61.10(12)
C2 Ru C4 60.90(12)
C5 Ru C4 36.20(11)
P2 Ru C4 142.69(9)
C3 Ru C4 35.69(11)
C1 Ru P1 132.29(11)
C2 Ru P1 103.18(8)
C5 Ru P1 164.40(9)
P2 Ru P1 82.65(2)
C3 Ru P1 105.07(8)
C4 Ru P1 134.40(9)
C1 Ru S 144.54(11)
C2 Ru S 148.15(9)
C5 Ru S 107.42(11)
P2 Ru S 87.86(3)
C3 Ru S 111.31(9)
C4 Ru S 92.30(8)
P1 Ru S 82.87(2)
C20 P1 C10 99.90(11)
C20 P1 C6 103.38(12)
C10 P1 C6 104.84(13)
C20 P1 Ru 118.73(8)
C10 P1 Ru 117.19(7)
C6 P1 Ru 110.97(8)
C30 P2 C40 98.39(11)
C30 P2 C7 104.77(11)
C40 P2 C7 103.05(12)
C30 P2 Ru 119.44(8)
C40 P2 Ru 119.52(8)
C7 P2 Ru 109.55(8)
C8 S Ru 110.80(9)
C2 C1 C5 108.0(3)
C2 C1 Ru 72.00(14)
C5 C1 Ru 72.73(16)
C1 C2 C3 107.3(3)
C1 C2 Ru 70.84(16)
C3 C2 Ru 73.27(15)
C4 C3 C2 108.4(3)
C4 C3 Ru 72.52(16)
C2 C3 Ru 69.89(15)
C3 C4 C5 108.9(3)
C3 C4 Ru 71.79(16)
C5 C4 Ru 70.68(16)
C4 C5 C1 107.3(3)
C4 C5 Ru 73.11(16)
C1 C5 Ru 69.91(15)
C7 C6 P1 113.77(16)
C6 C7 P2 111.57(16)
C50 C8 C9 110.5(2)
C50 C8 S 114.2(2)
C9 C8 S 107.4(2)
C15 C10 C11 117.7(3)
C15 C10 P1 123.8(2)
C11 C10 P1 118.4(2)
C10 C11 C12 121.2(3)
C13 C12 C11 120.8(4)
C12 C13 C14 119.0(4)
C13 C14 C15 120.9(4)
C10 C15 C14 120.4(4)
C21 C20 C25 118.4(2)
C21 C20 P1 121.3(2)
C25 C20 P1 120.34(18)
C20 C21 C22 121.4(3)
C23 C22 C21 119.2(3)
C24 C23 C22 120.2(3)
C23 C24 C25 120.3(3)
C20 C25 C24 120.5(3)
C35 C30 C31 118.0(2)
C35 C30 P2 124.70(18)
C31 C30 P2 117.26(18)
C32 C31 C30 121.8(2)
C33 C32 C31 119.7(2)
C32 C33 C34 119.8(3)
C33 C34 C35 120.5(2)
C34 C35 C30 120.2(2)
C45 C40 C41 118.2(2)
C45 C40 P2 121.50(19)
C41 C40 P2 120.26(19)
C42 C41 C40 121.0(3)
C43 C42 C41 120.0(3)
C42 C43 C44 120.5(3)
C43 C44 C45 119.8(3)
C40 C45 C44 120.5(3)
C51 C50 C55 118.0(3)
C51 C50 C8 121.4(2)
C55 C50 C8 120.4(3)
C50 C51 C52 121.2(3)
C53 C52 C51 119.8(4)
C52 C53 C54 120.7(3)
C53 C54 C55 119.7(3)
C54 C55 C50 120.6(3)

loop_
_geom_bond_atom_site_label_1
_geom_bond_atom_site_label_2
_geom_bond_distance
Ru C1 2.192(2)
Ru C2 2.207(3)
Ru C5 2.229(3)
Ru P2 2.2483(6)
Ru C3 2.251(3)
Ru C4 2.260(3)
Ru P1 2.2613(6)
Ru S 2.4019(7)
P1 C20 1.838(2)
P1 C10 1.844(3)
P1 C6 1.852(2)
P2 C30 1.835(2)
P2 C40 1.842(2)
P2 C7 1.848(2)
S C8 1.835(3)
C1 C2 1.402(4)
C1 C5 1.416(5)
C2 C3 1.409(4)
C3 C4 1.382(4)
C4 C5 1.395(4)
C6 C7 1.506(3)
C8 C50 1.497(4)
C8 C9 1.533(4)
C10 C15 1.380(4)
C10 C11 1.383(4)
C11 C12 1.385(4)
C12 C13 1.350(5)
C13 C14 1.373(6)
C14 C15 1.390(5)
C20 C21 1.382(3)
C20 C25 1.383(3)
C21 C22 1.385(4)
C22 C23 1.380(4)
C23 C24 1.367(4)
C24 C25 1.387(4)
C30 C35 1.389(3)
C30 C31 1.389(3)
C31 C32 1.376(3)
C32 C33 1.374(4)
C33 C34 1.382(4)
C34 C35 1.389(4)
C40 C45 1.380(3)
C40 C41 1.405(3)
C41 C42 1.371(4)
C42 C43 1.367(4)
C43 C44 1.376(4)
C44 C45 1.393(4)
C50 C51 1.376(4)
C50 C55 1.399(4)
C51 C52 1.389(4)
C52 C53 1.364(5)
C53 C54 1.365(5)
C54 C55 1.392(4)
